data_2108046
loop_
_publ_author_name
'Tranqui, D.'
'Burlet, P.'
'Filhol, A.'
'Thomas, M.'

_publ_section_title
;
 Redetermination by neutron diffraction of the structure of manganese
 acetate tetrahydrate (MAT)
;
_journal_name_full 'Acta Crystallographica, Section B'
_journal_page_first 1357
_journal_page_last 1361
_journal_paper_doi 10.1107/S0567740877006086
_journal_volume 33
_journal_year 1977
_chemical_formula_sum 'C4 H14 Mn O8'
_chemical_formula_weight 245.087
_space_group_IT_number 14
_symmetry_cell_setting monoclinic
_symmetry_Int_Tables_number 14
_symmetry_space_group_name_Hall '-P 2ybc'
_symmetry_space_group_name_H-M 'P 1 21/c 1'
_cell_angle_alpha 90.
_cell_angle_beta 118.62(5)
_cell_angle_gamma 90.
_cell_formula_units_Z 6
_cell_length_a 11.10(1)
_cell_length_b 17.51(2)
_cell_length_c 9.09(1)
_cell_volume 1551(3)
_diffrn_ambient_temperature 293
_diffrn_radiation_probe neutron
_diffrn_radiation_wavelength 1.217
_exptl_absorpt_coefficient_mu 0.243
_exptl_crystal_density_diffrn 1.574
_refine_ls_number_reflns 1401
_refine_ls_R_factor_gt 0.05
_cod_data_source_file Acta-Cryst-1977-B33-1357-1361.cif
_cod_data_source_block MAT-neutron
_cod_original_sg_symbol_H-M 'P 21/c'
_cod_original_formula_sum 'H14 C4 Mn O8'
_cod_database_code 2108046

loop_
_space_group_symop_id
_space_group_symop_operation_xyz
1 x,y,z
2 -x,1/2+y,1/2-z
3 -x,-y,-z
4 x,1/2-y,1/2+z

loop_
_atom_site_aniso_label
_atom_site_aniso_U_11
_atom_site_aniso_U_22
_atom_site_aniso_U_33
_atom_site_aniso_U_23
_atom_site_aniso_U_13
_atom_site_aniso_U_12
Mn1 0.0122 0.0115 0.0096 -0.0029 0.0134 0.0002
Mn2 0.0162 0.0117 0.0151 -0.0066 0.0486 -0.0017
O1 0.0302 0.0043 0.0211 -0.0033 0.0271 -0.0001
Ow7 0.0339 0.0366 0.0268 -0.0112 0.0186 -0.0124
O2 0.0435 0.0181 0.0221 -0.0078 0.0207 -0.0033
Ow8 0.0302 0.0250 0.0244 0.0050 0.0067 -0.0038
O3 0.0326 0.0237 0.0461 -0.0026 0.0190 -0.0086
O4 0.0348 0.0236 0.0452 -0.0001 0.0113 0.0015
O5 0.0336 0.0222 0.0233 -0.0021 0.0648 0.0028
O6 0.0368 0.0248 0.0224 -0.0008 0.0123 0.0070
C1 0.0252 0.0110 0.0165 -0.0001 0.0136 0.0012
C2 0.0841 0.0156 0.0301 0.0020 0.0227 0.0003
C3 0.0133 0.0208 0.0276 0.0005 0.0021 -0.0005
Ow9 0.0334 0.0551 0.0388 0.0077 0.0210 0.0013
C4 0.0433 0.0311 0.1131 -0.0154 0.0016 -0.0123
C5 0.0201 0.0148 0.0177 -0.0005 0.0058 0.0008
C6 0.0295 0.0410 0.0319 -0.0093 -0.0086 0.0169
Ow10 0.0358 0.0776 0.0341 -0.0235 0.0055 -0.0092
Ow11 0.0363 0.0338 0.0488 -0.0023 0.0217 -0.0033
H1 0.3203 0.2623 0.1016 -0.0253 0.1052 -0.2329
H2 0.2649 0.0484 0.0772 -0.0105 0.1228 -0.0281
H3 0.3848 0.1157 0.2954 0.1598 0.3050 0.1599
H6 0.0691 0.2551 0.2783 0.1197 0.0901 0.0288
Ow12 0.0418 0.0377 0.0405 -0.0109 -0.0052 -0.0052
H7 0.1214 0.0457 0.2515 -0.0186 0.1495 -0.0257
H8 0.2186 0.1877 0.2694 -0.1356 0.2305 -0.1189
H11 0.1361 0.1194 0.1237 0.0021 -0.0789 0.0065
H12 0.1411 0.2064 0.0989 0.0625 -0.0536 -0.1345
H13 0.1106 0.4016 0.0484 -0.1007 0.0024 -0.0095
H16 0.0442 0.0426 0.0308 0.0098 0.0184 -0.0019
H17 0.0501 0.0494 0.0471 0.0036 0.0280 -0.0036
H20 0.0571 0.0541 0.0401 -0.0195 0.0329 -0.0033
H21 0.0478 0.0523 0.0407 -0.0015 0.0232 -0.0085
H18 0.0594 0.0712 0.0532 0.0045 0.0253 0.0027
H19 0.0836 0.0660 0.0806 0.0001 0.0576 0.0049
H9 0.0568 0.0573 0.0352 -0.0123 0.0149 -0.0104
H10 0.0826 0.0749 0.0603 -0.0099 0.0300 -0.0225
H14 0.0552 0.0480 0.0785 0.0049 0.0317 -0.0125
H15 0.0475 0.0933 0.0684 -0.0059 0.0274 -0.0168
H4 0.0764 0.0630 0.0580 -0.0024 0.0125 -0.0212
H5 0.0480 0.0750 0.0726 -0.0061 0.0117 -0.0103

loop_
_atom_site_label
_atom_site_type_symbol
_atom_site_thermal_displace_type
_atom_site_fract_x
_atom_site_fract_y
_atom_site_fract_z
_atom_site_occupancy
_atom_site_U_iso_or_equiv
_atom_site_calc_flag
_atom_site_refinement_flags
_atom_site_disorder_assembly
_atom_site_disorder_group
Mn1 Mn Uani 0.00000 0.00000 0.00000 1.000 0.0077 . . . .
Mn2 Mn Uani 0.0201(6) 0.2982(4) 0.4321(7) 1.000 -0.0027 . . . .
O1 O Uani 0.0098(4) 0.1156(2) 0.1048(5) 1.000 0.0124 . . . .
Ow7 O Uani 0.2055(5) 0.2549(3) 0.1475(5) 1.000 0.0308 . . . .
O2 O Uani 0.0241(5) 0.2109(3) 0.2689(5) 1.000 0.0258 . . . .
Ow8 O Uani 0.8365(4) 0.2461(3) 0.4296(5) 1.000 0.0292 . . . .
O3 O Uani 0.1745(5) 0.3529(3) 0.3884(6) 1.000 0.0341 . . . .
O4 O Uani 0.1720(5) 0.4740(3) 0.4594(6) 1.000 0.0378 . . . .
O5 O Uani 0.8361(5) 0.4668(3) 0.2583(5) 1.000 0.0052 . . . .
O6 O Uani 0.8634(5) 0.3482(3) 0.1954(5) 1.000 0.0288 . . . .
C1 C Uani 0.0134(3) 0.1414(2) 0.2391(4) 1.000 0.0161 . . . .
C2 C Uani 0.0027(5) 0.0868(2) 0.3609(5) 1.000 0.0452 . . . .
C3 C Uani 0.2193(4) 0.4201(2) 0.4124(4) 1.000 0.0238 . . . .
Ow9 O Uani 0.4292(5) 0.3179(3) 0.1286(6) 1.000 0.0409 . . . .
C4 C Uani 0.3394(5) 0.4368(3) 0.3850(8) 1.000 0.0774 . . . .
C5 C Uani 0.8013(4) 0.4110(2) 0.1594(4) 1.000 0.0189 . . . .
C6 C Uani 0.6785(4) 0.4209(3) -0.0136(5) 1.000 0.0438 . . . .
Ow10 O Uani 0.6124(5) 0.1972(4) 0.1497(6) 1.000 0.0538 . . . .
Ow11 O Uani 0.6713(5) 0.3776(3) 0.4124(6) 1.000 0.0391 . . . .
Ow12 O Uani 0.3330(6) 0.1060(3) 0.3307(7) 1.000 0.0503 . . . .
H1 H Uani -0.074(4) 0.0568(19) 0.313(2) 1.000 0.2263 . . . .
H2 H Uani 0.0074(19) 0.1135(7) 0.4599(15) 1.000 0.1132 . . . .
H3 H Uani 0.060(3) 0.0446(12) 0.384(4) 1.000 0.2064 . . . .
H6 H Uani 0.4275(18) 0.4209(18) 0.489(4) 1.000 0.1980 . . . .
H7 H Uani 0.3538(16) 0.4947(7) 0.373(2) 1.000 0.1146 . . . .
H8 H Uani 0.335(3) 0.4097(13) 0.288(3) 1.000 0.1781 . . . .
H11 H Uani 0.629(2) 0.1220(12) 0.446(3) 1.000 0.1849 . . . .
H12 H Uani 0.619(2) 0.0368(14) 0.479(2) 1.000 0.1948 . . . .
H13 H Uani 0.703(2) 0.072(2) 0.404(2) 1.000 0.2016 . . . .
H16 H Uani 0.8461(8) 0.2149(5) 0.5276(9) 1.000 0.0390 . . . .
H17 H Uani 0.7642(8) 0.2254(5) 0.3307(10) 1.000 0.0469 . . . .
H20 H Uani 0.1935(8) 0.2828(5) 0.2345(10) 1.000 0.0465 . . . .
H21 H Uani 0.2804(8) 0.2776(5) 0.1370(10) 1.000 0.0461 . . . .
H18 H Uani 0.3944(10) 0.3495(6) 0.0201(12) 1.000 0.0620 . . . .
H19 H Uani 0.4969(11) 0.3434(6) 0.2105(13) 1.000 0.0692 . . . .
H9 H Uani 0.6221(9) 0.1739(5) 0.0607(10) 1.000 0.0527 . . . .
H10 H Uani 0.5464(12) 0.2296(7) 0.1175(13) 1.000 0.0743 . . . .
H14 H Uani 0.7129(10) 0.4269(6) 0.4379(13) 1.000 0.0607 . . . .
H15 H Uani 0.7386(10) 0.3433(7) 0.4223(13) 1.000 0.0699 . . . .
H4 H Uani 0.2898(11) 0.1416(6) 0.2518(12) 1.000 0.0740 . . . .
H5 H Uani 0.2766(10) 0.0612(6) 0.2927(13) 1.000 0.0723 . . . .

loop_
_geom_angle_atom_site_label_1
_geom_angle_atom_site_label_2
_geom_angle_atom_site_label_3
_geom_angle
_geom_angle_site_symmetry_1
_geom_angle_site_symmetry_2
_geom_angle_site_symmetry_3
_geom_angle_publ_flag
O1 Mn1 O4 89.11(19) . . 2_545 yes
O1 Mn1 O5 87.97(18) . . 2_645 yes
O1 Mn1 O1 180.00 . . 3_555 yes
O1 Mn1 O5 92.03(18) . . 4_454 yes
O1 Mn1 O4 90.89(19) . . 4_554 yes
O4 Mn1 O5 98.8(2) 2_545 . 2_645 yes
O1 Mn1 O4 90.89(19) 3_555 . 2_545 yes
O4 Mn1 O5 81.2(2) 2_545 . 4_454 yes
O4 Mn1 O4 180.00 2_545 . 4_554 yes
O1 Mn1 O5 92.03(18) 3_555 . 2_645 yes
O5 Mn1 O5 180.00 2_645 . 4_454 yes
O4 Mn1 O5 81.2(2) 4_554 . 2_645 yes
O1 Mn1 O5 87.97(18) 3_555 . 4_454 yes
O1 Mn1 O4 89.11(19) 3_555 . 4_554 yes
O4 Mn1 O5 98.8(2) 4_554 . 4_454 yes
O2 Mn2 O3 84.7(3) . . . yes
O2 Mn2 Ow8 91.3(3) . . 1_455 yes
O2 Mn2 O6 82.9(3) . . 1_455 yes
O1 Mn2 O2 177.0(4) 4_555 . . yes
Ow7 Mn2 O2 89.7(3) 4_555 . . yes
Ow8 Mn2 O3 169.9(3) 1_455 . . yes
O3 Mn2 O6 88.2(3) . . 1_455 yes
O1 Mn2 O3 98.2(3) 4_555 . . yes
Ow7 Mn2 O3 82.4(3) 4_555 . . yes
Ow8 Mn2 O6 82.1(3) 1_455 . 1_455 yes
O1 Mn2 Ow8 85.9(3) 4_555 . 1_455 yes
Ow7 Mn2 Ow8 106.9(3) 4_555 . 1_455 yes
O1 Mn2 O6 97.9(3) 4_555 . 1_455 yes
Ow7 Mn2 O6 168.5(4) 4_555 . 1_455 yes
O1 Mn2 Ow7 90.1(3) 4_555 . 4_555 yes
Mn1 O1 C1 134.6(3) . . . yes
Mn1 O1 Mn2 109.0(2) . . 4_554 yes
Mn2 O1 C1 116.4(3) 4_554 . . yes
Mn2 O2 C1 145.0(4) . . . yes
Mn2 O3 C3 131.8(5) . . . yes
Mn1 O4 C3 140.2(4) 2_555 . . yes
Mn1 O5 C5 139.4(4) 2_655 . . yes
Mn2 O6 C5 133.0(4) 1_655 . . yes
Mn2 Ow7 H20 118.8(7) 4_554 . . no
Mn2 Ow7 H21 123.7(6) 4_554 . . no
H20 Ow7 H21 109.1(9) . . . no
Mn2 Ow8 H17 121.6(7) 1_655 . . no
H16 Ow8 H17 108.4(9) . . . no
Mn2 Ow8 H16 120.4(6) 1_655 . . no
O1 C1 C2 119.8(3) . . . yes
O1 C1 O2 120.6(4) . . . yes
O2 C1 C2 119.6(4) . . . yes
O3 C3 C4 117.7(5) . . . yes
O3 C3 O4 124.8(5) . . . yes
O4 C3 C4 117.5(4) . . . yes
O6 C5 C6 118.6(4) . . . yes
O5 C5 O6 123.5(4) . . . yes
O5 C5 C6 117.9(4) . . . yes
C1 C2 H1 113.4(14) . . . no
C1 C2 H2 112.2(8) . . . no
C1 C2 H3 113(2) . . . no
H1 C2 H2 110(3) . . . no
H1 C2 H3 92(3) . . . no
H2 C2 H3 116(2) . . . no
H18 Ow9 H19 108.2(11) . . . no
C3 C4 H6 109.1(16) . . . no
C3 C4 H7 113.7(12) . . . no
H6 C4 H7 104(2) . . . no
H6 C4 H8 108(2) . . . no
C3 C4 H8 113(2) . . . no
H7 C4 H8 108.7(18) . . . no
C5 C6 H12 113.7(11) . . 4_554 no
C5 C6 H13 112.9(13) . . 4_554 no
C5 C6 H11 113.4(16) . . 4_554 no
H11 C6 H13 98(3) 4_554 . 4_554 no
H12 C6 H13 107(2) 4_554 . 4_554 no
H11 C6 H12 110(2) 4_554 . 4_554 no
H9 Ow10 H10 114.6(10) . . . no
H14 Ow11 H15 106.8(12) . . . no
H4 Ow12 H5 105.9(11) . . . no

loop_
_geom_bond_atom_site_label_1
_geom_bond_atom_site_label_2
_geom_bond_distance
_geom_bond_site_symmetry_1
_geom_bond_site_symmetry_2
_geom_bond_publ_flag
Mn1 O1 2.218(4) . . yes
Mn1 O4 2.160(7) . 2_545 yes
Mn1 O5 2.155(5) . 2_645 yes
Mn1 O1 2.218(4) . 3_555 yes
Mn1 O5 2.155(5) . 4_454 yes
Mn1 O4 2.160(7) . 4_554 yes
Mn2 O2 2.145(9) . . yes
Mn2 O3 2.160(10) . . yes
Mn2 Ow8 2.223(9) . 1_455 yes
Mn2 O6 2.199(8) . 1_455 yes
Mn2 O1 2.220(8) . 4_555 yes
Mn2 Ow7 2.252(8) . 4_555 yes
O1 C1 1.284(6) . . yes
O2 C1 1.240(6) . . yes
O3 C3 1.255(7) . . yes
O4 C3 1.251(7) . . yes
O5 C5 1.257(6) . . yes
O6 C5 1.255(7) . . yes
Ow7 H20 0.991(10) . . no
Ow7 H21 0.967(11) . . no
Ow8 H16 1.006(9) . . no
Ow8 H17 0.945(10) . . no
C1 C2 1.510(6) . . no
C3 C4 1.498(8) . . no
C5 C6 1.519(6) . . no
C2 H1 0.91(4) . . no
C2 H2 0.993(15) . . no
C2 H3 0.93(3) . . no
Ow9 H19 0.885(12) . . no
Ow9 H18 1.031(11) . . no
C4 H7 1.040(14) . . no
C4 H8 0.98(3) . . no
C4 H6 1.02(3) . . no
C6 H13 0.92(2) . 4_554 no
C6 H11 0.90(2) . 4_554 no
C6 H12 0.97(2) . 4_554 no
Ow10 H9 0.957(11) . . no
Ow10 H10 0.860(15) . . no
Ow11 H14 0.954(12) . . no
Ow11 H15 0.929(14) . . no
Ow12 H4 0.896(12) . . no
Ow12 H5 0.959(12) . . no

loop_
_geom_hbond_atom_site_label_D
_geom_hbond_atom_site_label_H
_geom_hbond_atom_site_label_A
_geom_hbond_distance_DH
_geom_hbond_distance_HA
_geom_hbond_distance_DA
_geom_hbond_angle_DHA
_geom_hbond_site_symmetry_A
_geom_hbond_publ_flag
Ow12 H4 Ow7 0.896(12) 2.205(12) 3.052(8) 157.5(10) . yes
Ow12 H5 O5 0.959(12) 1.989(13) 2.943(9) 173.2(10) 2_645 yes
Ow10 H9 Ow11 0.957(11) 1.906(11) 2.854(9) 170.3(9) 4_554 yes
Ow10 H10 Ow9 0.860(15) 2.054(15) 2.875(9) 159.5(11) . yes
Ow11 H14 O4 0.954(12) 2.091(12) 3.032(8) 168.8(10) 3_666 yes
Ow11 H15 Ow8 0.929(14) 2.003(14) 2.901(8) 162.0(12) . yes
Ow8 H16 O2 1.006(9) 2.500(10) 2.875(7) 101.5(7) 4_655 yes
Ow8 H16 O6 1.006(9) 1.818(10) 2.822(7) 175.4(8) 4_555 yes
Ow8 H17 Ow10 0.945(10) 1.770(10) 2.708(8) 171.1(9) . yes
Ow9 H18 Ow12 1.031(11) 1.706(11) 2.735(8) 174.7(10) 4_554 yes
Ow9 H19 Ow11 0.885(12) 2.018(13) 2.886(8) 166.8(11) . yes
Ow7 H20 O2 0.991(10) 2.405(12) 2.827(9) 105.0(7) . yes
Ow7 H20 O3 0.991(10) 1.947(10) 2.929(8) 170.4(8) . yes
Ow7 H21 Ow9 0.967(11) 1.831(12) 2.797(9) 176.7(8) . yes
C2 H3 O5 0.93(3) 2.51(3) 3.263(8) 138(3) 2_645 yes

loop_
_geom_torsion_atom_site_label_1
_geom_torsion_atom_site_label_2
_geom_torsion_atom_site_label_3
_geom_torsion_atom_site_label_4
_geom_torsion
_geom_torsion_site_symmetry_1
_geom_torsion_site_symmetry_2
_geom_torsion_site_symmetry_3
_geom_torsion_site_symmetry_4
_geom_torsion_publ_flag
O4 Mn1 O1 C1 50.8(5) 2_545 . . . no
O5 Mn1 O1 C1 -48.0(5) 2_645 . . . no
O5 Mn1 O1 C1 132.0(5) 4_454 . . . no
O4 Mn1 O1 C1 -129.2(5) 4_554 . . . no
O3 Mn2 O2 C1 145.7(7) . . . . no
Ow8 Mn2 O2 C1 -43.7(8) 1_455 . . . no
O6 Mn2 O2 C1 -125.5(7) 1_455 . . . no
Ow7 Mn2 O2 C1 63.3(8) 4_555 . . . no
O2 Mn2 O3 C3 163.7(5) . . . . no
O6 Mn2 O3 C3 80.7(5) 1_455 . . . no
O1 Mn2 O3 C3 -17.0(6) 4_555 . . . no
Ow7 Mn2 O3 C3 -106.0(5) 4_555 . . . no
O2 Mn2 O6 C5 -172.5(6) . . 1_455 1_455 no
O3 Mn2 O6 C5 -87.6(6) . . 1_455 1_455 no
O3 Mn2 O1 C1 -132.7(4) . . 4_555 4_555 no
Mn1 O1 C1 O2 177.3(4) . . . . no
Mn2 O1 C1 O2 -1.0(6) 4_554 . . . no
Mn1 O1 C1 C2 -3.5(7) . . . . no
Mn2 O1 C1 C2 178.2(4) 4_554 . . . no
Mn2 O2 C1 O1 172.3(6) . . . . no
Mn2 O2 C1 C2 -6.9(10) . . . . no
Mn2 O3 C3 O4 -5.7(8) . . . . no
Mn2 O3 C3 C4 173.4(4) . . . . no
Mn1 O4 C3 O3 -8.9(8) 2_555 . . . no
Mn1 O4 C3 C4 172.0(5) 2_555 . . . no
Mn1 O5 C5 O6 6.9(10) 2_655 . . . no
Mn1 O5 C5 C6 -172.2(4) 2_655 . . . no
Mn2 O6 C5 O5 12.5(9) 1_655 . . . no
Mn2 O6 C5 C6 -168.4(5) 1_655 . . . no
